data_4033103
loop_
_publ_author_name
'Gattu, Radhakrishna'
'Bagdi, Prasanta Ray'
'Basha, R. Sidick'
'Khan, Abu T.'

_publ_section_title
;
 Camphorsulfonic Acid Catalyzed One-Pot Three-Component Reaction for the
 Synthesis of Fused Quinoline and Benzoquinoline Derivatives.
;
_journal_issue 23
_journal_name_full 'The Journal of organic chemistry'
_journal_page_first 12416
_journal_page_last 12429
_journal_paper_doi 10.1021/acs.joc.7b02159
_journal_volume 82
_journal_year 2017
_chemical_formula_sum 'C22 H19 N S'
_chemical_formula_weight 329.44
_chemical_name_systematic
; 
 ? 
;
_space_group_IT_number 14
_symmetry_cell_setting monoclinic
_symmetry_space_group_name_Hall '-P 2yn'
_symmetry_space_group_name_H-M 'P 1 21/n 1'
_atom_sites_solution_hydrogens geom
_atom_sites_solution_primary direct
_atom_sites_solution_secondary difmap
_audit_creation_method SHELXL-97
_cell_angle_alpha 90.00
_cell_angle_beta 114.581(6)
_cell_angle_gamma 90.00
_cell_formula_units_Z 4
_cell_length_a 10.3709(13)
_cell_length_b 16.766(2)
_cell_length_c 10.7394(13)
_cell_measurement_reflns_used 3000
_cell_measurement_temperature 296(2)
_cell_measurement_theta_max 0.969
_cell_measurement_theta_min 0.948
_cell_volume 1698.1(4)
_computing_cell_refinement 'Bruker SMART'
_computing_data_collection 'Bruker SMART'
_computing_data_reduction 'Bruker SAINT'
_computing_molecular_graphics 'Bruker SHELXTL'
_computing_publication_material 'Bruker SHELXTL'
_computing_structure_refinement 'SHELXL-97 (Sheldrick, 1997)'
_computing_structure_solution 'SHELXS-97 (Sheldrick, 1990)'
_diffrn_ambient_temperature 296(2)
_diffrn_measured_fraction_theta_full 0.987
_diffrn_measured_fraction_theta_max 0.987
_diffrn_measurement_device_type 'CCD area detector'
_diffrn_measurement_method 'phi and omega scans'
_diffrn_radiation_monochromator graphite
_diffrn_radiation_source 'fine-focus sealed tube'
_diffrn_radiation_type MoK\a
_diffrn_radiation_wavelength 0.71073
_diffrn_reflns_av_R_equivalents 0.0342
_diffrn_reflns_av_sigmaI/netI 0.0291
_diffrn_reflns_limit_h_max 12
_diffrn_reflns_limit_h_min -12
_diffrn_reflns_limit_k_max 19
_diffrn_reflns_limit_k_min -19
_diffrn_reflns_limit_l_max 12
_diffrn_reflns_limit_l_min -12
_diffrn_reflns_number 26463
_diffrn_reflns_theta_full 25.04
_diffrn_reflns_theta_max 25.04
_diffrn_reflns_theta_min 1.89
_exptl_absorpt_coefficient_mu 0.192
_exptl_absorpt_correction_T_max 0.969
_exptl_absorpt_correction_T_min 0.948
_exptl_absorpt_correction_type multi-scan
_exptl_absorpt_process_details 'SADABS (Sheldrick, 1997)'
_exptl_crystal_colour Brown
_exptl_crystal_density_diffrn 1.289
_exptl_crystal_density_method 'not measured'
_exptl_crystal_description blocks
_exptl_crystal_F_000 696.0
_exptl_crystal_size_max 0.26
_exptl_crystal_size_mid 0.18
_exptl_crystal_size_min 0.12
_refine_diff_density_max 0.458
_refine_diff_density_min -0.409
_refine_diff_density_rms 0.050
_refine_ls_extinction_coef 0.006(4)
_refine_ls_extinction_expression Fc^*^=kFc[1+0.001xFc^2^\l^3^/sin(2\q)]^-1/4^
_refine_ls_extinction_method SHELXL
_refine_ls_goodness_of_fit_ref 0.906
_refine_ls_hydrogen_treatment constr
_refine_ls_matrix_type full
_refine_ls_number_parameters 218
_refine_ls_number_reflns 3000
_refine_ls_number_restraints 0
_refine_ls_restrained_S_all 0.906
_refine_ls_R_factor_all 0.0925
_refine_ls_R_factor_gt 0.0566
_refine_ls_shift/su_max 0.000
_refine_ls_shift/su_mean 0.000
_refine_ls_structure_factor_coef Fsqd
_refine_ls_weighting_details 'calc w=1/[\s^2^(Fo^2^)+(0.2000P)^2^+0.0000P] where P=(Fo^2^+2Fc^2^)/3'
_refine_ls_weighting_scheme calc
_refine_ls_wR_factor_gt 0.2041
_refine_ls_wR_factor_ref 0.2349
_reflns_number_gt 2283
_reflns_number_total 3000
_reflns_threshold_expression >2sigma(I)
_cod_data_source_file jo7b02159_si_002.cif
_cod_data_source_block 1_compound_6n
_cod_depositor_comments 'Adding full bibliography for 4033102--4033107.cif.'
_cod_original_sg_symbol_H-M P21/n
_cod_database_code 4033103

loop_
_symmetry_equiv_pos_as_xyz
'x, y, z'
'-x+1/2, y+1/2, -z+1/2'
'-x, -y, -z'
'x-1/2, -y-1/2, z-1/2'

loop_
_atom_site_label
_atom_site_type_symbol
_atom_site_fract_x
_atom_site_fract_y
_atom_site_fract_z
_atom_site_U_iso_or_equiv
_atom_site_adp_type
_atom_site_occupancy
_atom_site_symmetry_multiplicity
_atom_site_calc_flag
_atom_site_refinement_flags
N1 N -0.0824(2) 0.00015(10) 0.19962(17) 0.0534(5) Uani 1 1 d .
S1 S -0.36107(7) 0.05527(4) 0.00104(7) 0.0730(3) Uani 1 1 d .
C1 C -0.4493(3) 0.07703(16) -0.1685(3) 0.0751(8) Uani 1 1 d .
H1 H -0.5473 0.0746 -0.2166 0.090 Uiso 1 1 calc R
C2 C -0.3590(3) 0.09827(15) -0.2245(3) 0.0734(8) Uani 1 1 d .
H2 H -0.3885 0.1117 -0.3162 0.088 Uiso 1 1 calc R
C3 C -0.2170(3) 0.09788(14) -0.1303(2) 0.0634(6) Uani 1 1 d .
H3 H -0.1423 0.1111 -0.1529 0.076 Uiso 1 1 calc R
C4 C -0.1991(2) 0.07573(12) -0.0001(2) 0.0549(6) Uani 1 1 d .
C5 C -0.0709(2) 0.06271(12) 0.1286(2) 0.0515(5) Uani 1 1 d .
C6 C 0.0485(3) 0.11310(13) 0.1723(2) 0.0560(6) Uani 1 1 d .
C7 C 0.0520(3) 0.18812(14) 0.0962(3) 0.0714(7) Uani 1 1 d .
H7A H 0.0790 0.2325 0.1599 0.086 Uiso 1 1 calc R
H7B H -0.0426 0.1987 0.0269 0.086 Uiso 1 1 calc R
C8 C 0.1545(4) 0.1839(2) 0.0271(3) 0.0980(11) Uani 1 1 d .
H8A H 0.1447 0.1324 -0.0170 0.118 Uiso 1 1 calc R
H8B H 0.1287 0.2246 -0.0434 0.118 Uiso 1 1 calc R
C9 C 0.3077(5) 0.1957(3) 0.1260(5) 0.1332(16) Uani 1 1 d .
H9A H 0.3649 0.1895 0.0744 0.160 Uiso 1 1 calc R
H9B H 0.3181 0.2505 0.1572 0.160 Uiso 1 1 calc R
C10 C 0.3703(4) 0.1447(3) 0.2480(5) 0.1146(13) Uani 1 1 d .
H10A H 0.4677 0.1612 0.3002 0.137 Uiso 1 1 calc R
H10B H 0.3723 0.0902 0.2183 0.137 Uiso 1 1 calc R
C11 C 0.2947(3) 0.1457(2) 0.3415(3) 0.0912(9) Uani 1 1 d .
H11A H 0.2674 0.2001 0.3495 0.109 Uiso 1 1 calc R
H11B H 0.3601 0.1282 0.4319 0.109 Uiso 1 1 calc R
C12 C 0.1640(3) 0.09348(15) 0.2936(3) 0.0649(7) Uani 1 1 d .
C13 C 0.1554(3) 0.02574(14) 0.3694(2) 0.0632(6) Uani 1 1 d .
C14 C 0.0278(3) -0.01818(12) 0.3186(2) 0.0556(6) Uani 1 1 d .
C15 C 0.0108(3) -0.08659(14) 0.3947(2) 0.0652(7) Uani 1 1 d .
C16 C -0.1145(3) -0.13243(15) 0.3454(3) 0.0730(8) Uani 1 1 d .
H16 H -0.1877 -0.1200 0.2614 0.088 Uiso 1 1 calc R
C17 C -0.1292(4) -0.19539(17) 0.4205(3) 0.0917(10) Uani 1 1 d .
H17 H -0.2125 -0.2251 0.3871 0.110 Uiso 1 1 calc R
C18 C -0.0205(6) -0.2149(2) 0.5458(4) 0.1103(14) Uani 1 1 d .
H18 H -0.0315 -0.2573 0.5964 0.132 Uiso 1 1 calc R
C19 C 0.1019(6) -0.1722(2) 0.5946(3) 0.1064(13) Uani 1 1 d .
H19 H 0.1739 -0.1859 0.6786 0.128 Uiso 1 1 calc R
C20 C 0.1226(4) -0.10695(17) 0.5200(3) 0.0783(9) Uani 1 1 d .
C21 C 0.2500(4) -0.0615(2) 0.5674(3) 0.0901(10) Uani 1 1 d .
H21 H 0.3238 -0.0750 0.6505 0.108 Uiso 1 1 calc R
C22 C 0.2669(3) -0.0001(2) 0.4964(3) 0.0835(8) Uani 1 1 d .
H22 H 0.3531 0.0268 0.5300 0.100 Uiso 1 1 calc R

loop_
_atom_site_aniso_label
_atom_site_aniso_U_11
_atom_site_aniso_U_22
_atom_site_aniso_U_33
_atom_site_aniso_U_23
_atom_site_aniso_U_13
_atom_site_aniso_U_12
N1 0.0600(12) 0.0498(9) 0.0471(10) -0.0013(7) 0.0190(9) 0.0004(8)
S1 0.0571(5) 0.0898(6) 0.0650(5) 0.0021(3) 0.0182(4) -0.0074(3)
C1 0.0583(16) 0.0739(16) 0.0683(16) -0.0038(13) 0.0016(13) 0.0030(13)
C2 0.092(2) 0.0610(14) 0.0491(13) 0.0007(10) 0.0108(14) 0.0068(13)
C3 0.0780(17) 0.0585(13) 0.0514(13) 0.0007(10) 0.0244(13) -0.0006(11)
C4 0.0597(15) 0.0477(11) 0.0534(13) -0.0016(9) 0.0196(11) -0.0015(10)
C5 0.0583(14) 0.0466(11) 0.0476(12) -0.0041(8) 0.0200(10) 0.0011(9)
C6 0.0565(14) 0.0523(12) 0.0580(13) -0.0102(10) 0.0225(11) -0.0038(10)
C7 0.0780(18) 0.0539(13) 0.0797(17) -0.0043(12) 0.0301(15) -0.0099(12)
C8 0.118(3) 0.087(2) 0.109(3) -0.0046(17) 0.067(2) -0.0288(18)
C9 0.119(4) 0.123(3) 0.197(5) 0.011(3) 0.105(4) -0.013(3)
C10 0.074(2) 0.105(3) 0.171(4) -0.016(3) 0.057(2) -0.0113(19)
C11 0.0675(19) 0.093(2) 0.096(2) -0.0194(17) 0.0169(16) -0.0208(15)
C12 0.0570(15) 0.0647(14) 0.0657(15) -0.0174(11) 0.0182(12) -0.0031(11)
C13 0.0596(15) 0.0665(14) 0.0522(13) -0.0109(11) 0.0120(11) 0.0068(11)
C14 0.0649(15) 0.0520(12) 0.0469(12) -0.0060(9) 0.0202(11) 0.0082(10)
C15 0.0929(19) 0.0537(12) 0.0519(13) 0.0021(10) 0.0328(13) 0.0206(13)
C16 0.107(2) 0.0593(14) 0.0632(15) -0.0021(11) 0.0453(15) 0.0008(14)
C17 0.150(3) 0.0596(15) 0.085(2) -0.0009(14) 0.068(2) -0.0012(17)
C18 0.204(5) 0.0619(17) 0.090(2) 0.0131(16) 0.087(3) 0.021(2)
C19 0.181(4) 0.079(2) 0.0646(19) 0.0228(15) 0.057(2) 0.061(2)
C20 0.109(2) 0.0676(15) 0.0524(14) 0.0028(11) 0.0276(15) 0.0342(16)
C21 0.097(2) 0.100(2) 0.0537(16) 0.0038(15) 0.0118(15) 0.0428(19)
C22 0.0720(18) 0.0947(19) 0.0631(16) -0.0102(15) 0.0075(13) 0.0178(16)

loop_
_atom_type_symbol
_atom_type_description
_atom_type_scat_dispersion_real
_atom_type_scat_dispersion_imag
_atom_type_scat_source
C C 0.0033 0.0016 'International Tables Vol C Tables 4.2.6.8 and 6.1.1.4'
H H 0.0000 0.0000 'International Tables Vol C Tables 4.2.6.8 and 6.1.1.4'
N N 0.0061 0.0033 'International Tables Vol C Tables 4.2.6.8 and 6.1.1.4'
S S 0.1246 0.1234 'International Tables Vol C Tables 4.2.6.8 and 6.1.1.4'

loop_
_geom_angle_atom_site_label_1
_geom_angle_atom_site_label_2
_geom_angle_atom_site_label_3
_geom_angle
C5 N1 C14 118.71(19)
C1 S1 C4 92.40(13)
C2 C1 S1 111.6(2)
C1 C2 C3 113.1(2)
C4 C3 C2 113.0(2)
C3 C4 C5 132.3(2)
C3 C4 S1 109.89(19)
C5 C4 S1 117.68(15)
N1 C5 C6 123.9(2)
N1 C5 C4 113.01(18)
C6 C5 C4 123.10(19)
C12 C6 C5 117.7(2)
C12 C6 C7 119.9(2)
C5 C6 C7 122.4(2)
C6 C7 C8 113.8(2)
C9 C8 C7 113.1(3)
C10 C9 C8 119.7(3)
C9 C10 C11 115.3(3)
C10 C11 C12 114.1(3)
C6 C12 C13 119.3(2)
C6 C12 C11 118.8(2)
C13 C12 C11 121.9(2)
C14 C13 C12 117.9(2)
C14 C13 C22 117.7(2)
C12 C13 C22 124.4(3)
N1 C14 C13 122.4(2)
N1 C14 C15 117.2(2)
C13 C14 C15 120.3(2)
C20 C15 C16 119.5(2)
C20 C15 C14 118.9(2)
C16 C15 C14 121.7(2)
C17 C16 C15 120.5(3)
C16 C17 C18 120.4(3)
C19 C18 C17 120.1(3)
C18 C19 C20 121.6(3)
C15 C20 C21 119.1(3)
C15 C20 C19 117.9(3)
C21 C20 C19 123.0(3)
C22 C21 C20 122.1(3)
C21 C22 C13 121.9(3)

loop_
_geom_bond_atom_site_label_1
_geom_bond_atom_site_label_2
_geom_bond_distance
N1 C5 1.331(3)
N1 C14 1.348(3)
S1 C1 1.703(3)
S1 C4 1.719(2)
C1 C2 1.354(4)
C2 C3 1.397(4)
C3 C4 1.383(3)
C4 C5 1.482(3)
C5 C6 1.408(3)
C6 C12 1.393(3)
C6 C7 1.509(3)
C7 C8 1.530(4)
C8 C9 1.512(5)
C9 C10 1.471(5)
C10 C11 1.510(5)
C11 C12 1.512(4)
C12 C13 1.422(4)
C13 C14 1.411(3)
C13 C22 1.439(3)
C14 C15 1.461(3)
C15 C20 1.405(4)
C15 C16 1.409(4)
C16 C17 1.375(4)
C17 C18 1.388(5)
C18 C19 1.359(6)
C19 C20 1.424(5)
C20 C21 1.423(5)
C21 C22 1.335(5)
